data_7226710
loop_
_publ_author_name
'Ptak, Maciej'
'M\;aczka, Miros\/law'
'G\;agor, Anna'
'Sieradzki, Adam'
'Bondzior, Bartosz'
'Dere\'n, Przemys\/law'
'Pawlus, S.'

_publ_section_title
;
 Phase transitions and chromium(iii) luminescence in perovskite-type
 [C2H5NH3][Na0.5CrxAl0.5-x(HCOO)3] (x = 0, 0.025, 0.5), correlated with
 structural, dielectric and phonon properties.
;
_journal_issue 42
_journal_name_full 'Physical chemistry chemical physics : PCCP'
_journal_page_first 29629
_journal_page_last 29640
_journal_paper_doi 10.1039/c6cp05151k
_journal_volume 18
_journal_year 2016
_chemical_formula_sum 'C10 H22 Al N2 Na O12'
_chemical_formula_weight 412.26
_space_group_crystal_system monoclinic
_space_group_IT_number 7
_space_group_name_Hall 'P -2yac'
_space_group_name_H-M_alt 'P 1 n 1'
_symmetry_space_group_name_Hall 'P -2yac'
_symmetry_space_group_name_H-M 'P 1 n 1'
_atom_sites_solution_hydrogens geom
_audit_creation_method SHELXL-2014/7
_audit_update_record
;
2016-07-22 deposited with the CCDC.
2016-10-03 downloaded from the CCDC.
;
_cell_angle_alpha 90
_cell_angle_beta 90.966(3)
_cell_angle_gamma 90
_cell_formula_units_Z 2
_cell_length_a 8.0343(3)
_cell_length_b 9.2310(4)
_cell_length_c 11.9465(5)
_cell_measurement_reflns_used 2167
_cell_measurement_temperature 270(2)
_cell_measurement_theta_max 26.4980
_cell_measurement_theta_min 2.7720
_cell_volume 885.88(6)
_computing_cell_refinement 'CrysAlisPro 1.171.38.41 (Rigaku OD, 2015)'
_computing_data_collection 'CrysAlisPro 1.171.38.41 (Rigaku OD, 2015)'
_computing_data_reduction 'CrysAlisPro 1.171.38.41 (Rigaku OD, 2015)'
_computing_structure_refinement 'SHELXL-2014/7 (Sheldrick, 2014)'
_diffrn_ambient_environment N~2~
_diffrn_ambient_temperature 270(2)
_diffrn_detector 'CCD plate'
_diffrn_detector_area_resol_mean 10.6249
_diffrn_detector_type Atlas
_diffrn_measured_fraction_theta_full 0.999
_diffrn_measured_fraction_theta_max 0.999
_diffrn_measurement_device 'four-circle diffractometer'
_diffrn_measurement_device_type 'Xcalibur, Atlas'
_diffrn_radiation_monochromator graphite
_diffrn_radiation_probe x-ray
_diffrn_radiation_type 'Mo K\a'
_diffrn_radiation_wavelength 0.71073
_diffrn_reflns_av_R_equivalents 0.0530
_diffrn_reflns_av_unetI/netI 0.0796
_diffrn_reflns_Laue_measured_fraction_full 0.999
_diffrn_reflns_Laue_measured_fraction_max 0.999
_diffrn_reflns_limit_h_max 9
_diffrn_reflns_limit_h_min -9
_diffrn_reflns_limit_k_max 11
_diffrn_reflns_limit_k_min -11
_diffrn_reflns_limit_l_max 14
_diffrn_reflns_limit_l_min -12
_diffrn_reflns_number 6476
_diffrn_reflns_point_group_measured_fraction_full 1.000
_diffrn_reflns_point_group_measured_fraction_max 1.000
_diffrn_reflns_theta_full 25.668
_diffrn_reflns_theta_max 25.668
_diffrn_reflns_theta_min 2.789
_diffrn_source 'fine-focus sealed X-ray tube'
_diffrn_source_type 'Enhance (Mo) X-ray Source'
_exptl_absorpt_coefficient_mu 0.204
_exptl_absorpt_correction_T_max 1.00000
_exptl_absorpt_correction_T_min 0.98297
_exptl_absorpt_correction_type multi-scan
_exptl_absorpt_process_details
;
CrysAlisPro 1.171.38.41 (Rigaku Oxford Diffraction, 2015)
Empirical absorption correction using spherical harmonics,
 implemented in SCALE3 ABSPACK scaling algorithm.
;
_exptl_crystal_density_diffrn 1.546
_exptl_crystal_description prism
_exptl_crystal_F_000 432
_exptl_crystal_size_max 0.21
_exptl_crystal_size_mid 0.18
_exptl_crystal_size_min 0.16
_refine_diff_density_max 0.224
_refine_diff_density_min -0.317
_refine_diff_density_rms 0.056
_refine_ls_abs_structure_details
;
 Refined as an inversion twin.
;
_refine_ls_extinction_method none
_refine_ls_goodness_of_fit_ref 1.039
_refine_ls_hydrogen_treatment constr
_refine_ls_matrix_type full
_refine_ls_number_parameters 240
_refine_ls_number_reflns 3186
_refine_ls_number_restraints 2
_refine_ls_restrained_S_all 1.038
_refine_ls_R_factor_all 0.0661
_refine_ls_R_factor_gt 0.0500
_refine_ls_shift/su_max 0.000
_refine_ls_shift/su_mean 0.000
_refine_ls_structure_factor_coef Fsqd
_refine_ls_weighting_details 'w=1/[\s^2^(Fo^2^)+(0.0350P)^2^] where P=(Fo^2^+2Fc^2^)/3'
_refine_ls_weighting_scheme calc
_refine_ls_wR_factor_gt 0.0932
_refine_ls_wR_factor_ref 0.1047
_reflns_Friedel_coverage 0.994
_reflns_Friedel_fraction_full 1.000
_reflns_Friedel_fraction_max 1.000
_reflns_number_gt 2641
_reflns_number_total 3186
_reflns_threshold_expression 'I > 2\s(I)'
_cod_data_source_file c6cp05151k2.cif
_cod_data_source_block EtNaAl270K
_cod_depositor_comments
;
Adding full bibliography for 7226709--7226712.cif.

2023-11-23
Z value and formula fixed to values more according to usual
chemical conventions.                 miguel
;
_cod_original_formula_weight 206.13
_cod_original_formula_units_Z 4
_cod_original_formula_sum 'C5 H11 Al0.50 N Na0.50 O6'
_cod_database_code 7226710
_shelx_shelxl_version_number 2014/7
_shelx_space_group_comment
;
The symmetry employed for this shelxl refinement is uniquely defined
by the following loop, which should always be used as a source of
symmetry information in preference to the above space-group names.
They are only intended as comments.
;
_oxdiff_exptl_absorpt_empirical_full_min 0.936
_oxdiff_exptl_absorpt_empirical_full_max 1.076
_oxdiff_exptl_absorpt_empirical_details
;
Empirical correction (ABSPACK) includes:
- Absorption correction using spherical harmonics
- Frame scaling
;

loop_
_space_group_symop_operation_xyz
'x, y, z'
'x+1/2, -y, z+1/2'

loop_
_atom_site_label
_atom_site_type_symbol
_atom_site_fract_x
_atom_site_fract_y
_atom_site_fract_z
_atom_site_U_iso_or_equiv
_atom_site_adp_type
_atom_site_occupancy
_atom_site_site_symmetry_order
_atom_site_calc_flag
_atom_site_refinement_flags_posn
_atom_site_refinement_flags_adp
Al1 Al 0.3193(3) 0.72717(17) 0.53666(18) 0.0200(3) Uani 1 1 d . .
Na Na -0.1853(4) 0.2286(2) 0.5378(2) 0.0247(5) Uani 1 1 d . .
O1 O 0.4318(5) 0.7092(4) 0.3995(3) 0.0247(10) Uani 1 1 d . .
O2 O 0.4569(5) 0.7172(5) 0.2155(3) 0.0322(11) Uani 1 1 d . .
O3 O 0.5092(5) 0.8237(4) 0.5997(3) 0.0246(9) Uani 1 1 d . .
O4 O 0.1759(5) 0.7850(5) 0.8547(4) 0.0343(11) Uani 1 1 d . .
O5 O 0.2297(5) 0.9070(4) 0.4845(3) 0.0236(9) Uani 1 1 d . .
O6 O 0.7071(5) 0.9916(4) 0.6138(4) 0.0326(10) Uani 1 1 d . .
O7 O 0.4068(5) 0.5490(4) 0.5900(3) 0.0249(9) Uani 1 1 d . .
O8 O 0.5703(5) 0.3573(4) 0.6000(4) 0.0366(11) Uani 1 1 d . .
O9 O 0.1301(5) 0.6299(4) 0.4749(3) 0.0254(9) Uani 1 1 d . .
O10 O -0.0709(5) 0.4637(4) 0.4629(4) 0.0320(10) Uani 1 1 d . .
O11 O 0.2045(5) 0.7504(4) 0.6728(3) 0.0242(10) Uani 1 1 d . .
O12 O 0.0399(6) 1.0806(4) 0.4759(4) 0.0419(12) Uani 1 1 d . .
C1 C 0.0532(8) 0.5193(6) 0.5090(5) 0.0293(15) Uani 1 1 d . .
H1 H 0.0930 0.4757 0.5743 0.035 Uiso 1 1 calc R U
C2 C 0.0903(7) 0.9636(6) 0.5108(5) 0.0276(14) Uani 1 1 d . .
H2 H 0.0229 0.9126 0.5595 0.033 Uiso 1 1 calc R U
C3 C 0.5897(7) 0.9313(6) 0.5656(5) 0.0285(15) Uani 1 1 d . .
H3 H 0.5570 0.9694 0.4967 0.034 Uiso 1 1 calc R U
C4 C 0.5303(7) 0.4730(6) 0.5589(5) 0.0297(15) Uani 1 1 d . .
H4 H 0.5942 0.5085 0.5008 0.036 Uiso 1 1 calc R U
C5 C 0.3777(8) 0.7332(6) 0.3008(5) 0.0255(15) Uani 1 1 d . .
H5 H 0.2687 0.7659 0.2929 0.031 Uiso 1 1 calc R U
C6 C 0.2576(8) 0.7486(6) 0.7730(6) 0.0263(15) Uani 1 1 d . .
H6 H 0.3664 0.7176 0.7860 0.032 Uiso 1 1 calc R U
N2 N 0.3379(7) 0.1292(5) 0.3163(5) 0.0333(13) Uani 1 1 d . .
H2A H 0.4483 0.1371 0.3195 0.050 Uiso 1 1 calc R U
H2B H 0.3066 0.0952 0.2495 0.050 Uiso 1 1 calc R U
H2C H 0.3045 0.0686 0.3694 0.050 Uiso 1 1 calc R U
C7 C 0.2623(9) 0.2727(7) 0.3339(7) 0.0463(18) Uani 1 1 d . .
H7A H 0.2980 0.3103 0.4062 0.056 Uiso 1 1 calc R U
H7B H 0.1420 0.2631 0.3342 0.056 Uiso 1 1 calc R U
C8 C 0.3102(10) 0.3758(7) 0.2450(8) 0.061(2) Uani 1 1 d . .
H8A H 0.4275 0.3949 0.2507 0.092 Uiso 1 1 calc R U
H8B H 0.2498 0.4647 0.2536 0.092 Uiso 1 1 calc R U
H8C H 0.2845 0.3347 0.1729 0.092 Uiso 1 1 calc R U
N1 N 0.2976(7) 0.3641(5) 0.7842(4) 0.0364(14) Uani 1 1 d . .
H1A H 0.1886 0.3618 0.7696 0.055 Uiso 1 1 calc R U
H1B H 0.3511 0.3921 0.7233 0.055 Uiso 1 1 calc R U
H1C H 0.3183 0.4263 0.8396 0.055 Uiso 1 1 calc R U
C10 C 0.3183(11) 0.1110(8) 0.7295(9) 0.073(3) Uani 1 1 d . .
H10A H 0.3501 0.1491 0.6581 0.109 Uiso 1 1 calc R U
H10B H 0.2013 0.0898 0.7280 0.109 Uiso 1 1 calc R U
H10C H 0.3797 0.0239 0.7449 0.109 Uiso 1 1 calc R U
C9 C 0.3547(9) 0.2190(7) 0.8175(7) 0.049(2) Uani 1 1 d . .
H9A H 0.3001 0.1906 0.8859 0.059 Uiso 1 1 calc R U
H9B H 0.4736 0.2215 0.8326 0.059 Uiso 1 1 calc R U

loop_
_atom_site_aniso_label
_atom_site_aniso_U_11
_atom_site_aniso_U_22
_atom_site_aniso_U_33
_atom_site_aniso_U_23
_atom_site_aniso_U_13
_atom_site_aniso_U_12
Al1 0.0185(7) 0.0218(7) 0.0195(7) 0.0009(7) -0.0007(6) 0.0001(8)
Na 0.0253(10) 0.0263(10) 0.0224(10) 0.0009(10) -0.0006(8) 0.0018(10)
O1 0.022(2) 0.032(2) 0.020(2) 0.0000(18) -0.0008(19) 0.0018(18)
O2 0.030(3) 0.048(3) 0.019(3) -0.0015(19) 0.003(2) 0.001(2)
O3 0.021(2) 0.027(2) 0.025(2) 0.0016(18) -0.0014(18) -0.0038(17)
O4 0.026(3) 0.055(3) 0.021(3) -0.002(2) 0.002(2) 0.002(2)
O5 0.021(2) 0.023(2) 0.027(2) 0.0029(17) 0.0009(18) 0.0043(17)
O6 0.024(2) 0.035(2) 0.039(3) 0.003(2) -0.006(2) -0.0083(19)
O7 0.022(2) 0.027(2) 0.026(2) 0.0036(17) 0.0044(17) 0.0056(18)
O8 0.038(3) 0.030(2) 0.042(3) 0.008(2) 0.004(2) 0.010(2)
O9 0.023(2) 0.025(2) 0.028(2) 0.0011(18) -0.0055(19) -0.0050(18)
O10 0.030(3) 0.032(2) 0.034(3) 0.0016(19) -0.006(2) -0.011(2)
O11 0.022(2) 0.034(2) 0.017(2) 0.0012(17) -0.0015(19) 0.0015(17)
O12 0.040(3) 0.036(3) 0.050(3) 0.011(2) 0.007(2) 0.016(2)
C1 0.028(4) 0.030(3) 0.030(4) 0.005(3) 0.002(3) 0.001(3)
C2 0.026(4) 0.029(3) 0.028(3) 0.000(3) -0.003(3) 0.004(3)
C3 0.027(4) 0.033(3) 0.026(4) 0.008(3) -0.004(3) 0.000(3)
C4 0.027(4) 0.035(3) 0.028(4) 0.009(3) 0.003(3) 0.002(3)
C5 0.022(4) 0.028(3) 0.026(4) -0.001(3) -0.006(3) 0.000(3)
C6 0.017(3) 0.037(3) 0.025(4) 0.007(3) 0.005(3) 0.004(2)
N2 0.028(3) 0.040(3) 0.032(3) 0.001(2) -0.001(2) -0.004(3)
C7 0.033(4) 0.048(4) 0.058(5) -0.010(4) 0.003(4) -0.001(3)
C8 0.057(5) 0.032(4) 0.095(6) 0.014(4) -0.016(5) 0.003(4)
N1 0.037(3) 0.036(3) 0.036(3) 0.002(2) 0.002(3) -0.005(3)
C10 0.062(6) 0.053(5) 0.104(7) -0.026(5) 0.009(5) -0.007(5)
C9 0.036(4) 0.038(4) 0.073(6) -0.004(4) -0.014(4) -0.002(3)

loop_
_atom_type_symbol
_atom_type_description
_atom_type_scat_dispersion_real
_atom_type_scat_dispersion_imag
_atom_type_scat_source
C C 0.0033 0.0016 'International Tables Vol C Tables 4.2.6.8 and 6.1.1.4'
H H 0.0000 0.0000 'International Tables Vol C Tables 4.2.6.8 and 6.1.1.4'
N N 0.0061 0.0033 'International Tables Vol C Tables 4.2.6.8 and 6.1.1.4'
O O 0.0106 0.0060 'International Tables Vol C Tables 4.2.6.8 and 6.1.1.4'
Na Na 0.0362 0.0249 'International Tables Vol C Tables 4.2.6.8 and 6.1.1.4'
Al Al 0.0645 0.0514 'International Tables Vol C Tables 4.2.6.8 and 6.1.1.4'

loop_
_geom_angle_atom_site_label_1
_geom_angle_atom_site_label_2
_geom_angle_atom_site_label_3
_geom_angle
_geom_angle_site_symmetry_1
_geom_angle_site_symmetry_3
O1 Al1 O7 92.00(18) . .
O1 Al1 O11 178.4(2) . .
O7 Al1 O11 89.59(18) . .
O1 Al1 O9 90.75(19) . .
O7 Al1 O9 90.59(18) . .
O11 Al1 O9 89.36(19) . .
O1 Al1 O5 88.66(18) . .
O7 Al1 O5 179.3(2) . .
O11 Al1 O5 89.75(18) . .
O9 Al1 O5 89.39(19) . .
O1 Al1 O3 89.56(19) . .
O7 Al1 O3 89.02(19) . .
O11 Al1 O3 90.34(19) . .
O9 Al1 O3 179.5(2) . .
O5 Al1 O3 90.99(18) . .
O12 Na O8 174.44(19) 1_545 1_455
O12 Na O4 91.73(18) 1_545 2_464
O8 Na O4 86.54(18) 1_455 2_464
O12 Na O2 92.32(19) 1_545 2_465
O8 Na O2 90.15(17) 1_455 2_465
O4 Na O2 171.03(19) 2_464 2_465
O12 Na O6 83.22(15) 1_545 1_445
O8 Na O6 91.75(17) 1_455 1_445
O4 Na O6 97.11(17) 2_464 1_445
O2 Na O6 91.32(17) 2_465 1_445
O12 Na O10 95.69(18) 1_545 .
O8 Na O10 89.37(15) 1_455 .
O4 Na O10 83.68(16) 2_464 .
O2 Na O10 87.95(16) 2_465 .
O6 Na O10 178.7(2) 1_445 .
C5 O1 Al1 128.9(4) . .
C5 O2 Na 117.2(4) . 2_564
C3 O3 Al1 130.7(4) . .
C6 O4 Na 117.0(4) . 2_565
C2 O5 Al1 127.0(4) . .
C3 O6 Na 119.2(4) . 1_665
C4 O7 Al1 131.8(4) . .
C4 O8 Na 121.1(4) . 1_655
C1 O9 Al1 130.4(4) . .
C1 O10 Na 119.5(4) . .
C6 O11 Al1 130.5(4) . .
C2 O12 Na 130.2(4) . 1_565
O10 C1 O9 125.7(6) . .
O10 C1 H1 117.1 . .
O9 C1 H1 117.1 . .
O12 C2 O5 124.2(5) . .
O12 C2 H2 117.9 . .
O5 C2 H2 117.9 . .
O6 C3 O3 126.9(6) . .
O6 C3 H3 116.5 . .
O3 C3 H3 116.5 . .
O8 C4 O7 124.6(6) . .
O8 C4 H4 117.7 . .
O7 C4 H4 117.7 . .
O2 C5 O1 125.4(6) . .
O2 C5 H5 117.3 . .
O1 C5 H5 117.3 . .
O4 C6 O11 124.8(6) . .
O4 C6 H6 117.6 . .
O11 C6 H6 117.6 . .
C7 N2 H2A 109.5 . .
C7 N2 H2B 109.5 . .
H2A N2 H2B 109.5 . .
C7 N2 H2C 109.5 . .
H2A N2 H2C 109.5 . .
H2B N2 H2C 109.5 . .
N2 C7 C8 111.3(6) . .
N2 C7 H7A 109.4 . .
C8 C7 H7A 109.4 . .
N2 C7 H7B 109.4 . .
C8 C7 H7B 109.4 . .
H7A C7 H7B 108.0 . .
C7 C8 H8A 109.5 . .
C7 C8 H8B 109.5 . .
H8A C8 H8B 109.5 . .
C7 C8 H8C 109.5 . .
H8A C8 H8C 109.5 . .
H8B C8 H8C 109.5 . .
C9 N1 H1A 109.5 . .
C9 N1 H1B 109.5 . .
H1A N1 H1B 109.5 . .
C9 N1 H1C 109.5 . .
H1A N1 H1C 109.5 . .
H1B N1 H1C 109.5 . .
C9 C10 H10A 109.5 . .
C9 C10 H10B 109.5 . .
H10A C10 H10B 109.5 . .
C9 C10 H10C 109.5 . .
H10A C10 H10C 109.5 . .
H10B C10 H10C 109.5 . .
N1 C9 C10 111.5(7) . .
N1 C9 H9A 109.3 . .
C10 C9 H9A 109.3 . .
N1 C9 H9B 109.3 . .
C10 C9 H9B 109.3 . .
H9A C9 H9B 108.0 . .

loop_
_geom_bond_atom_site_label_1
_geom_bond_atom_site_label_2
_geom_bond_distance
_geom_bond_site_symmetry_2
Al1 O1 1.892(4) .
Al1 O7 1.894(4) .
Al1 O11 1.895(5) .
Al1 O9 1.904(4) .
Al1 O5 1.910(4) .
Al1 O3 1.911(4) .
Na O12 2.394(5) 1_545
Na O8 2.422(5) 1_455
Na O4 2.442(6) 2_464
Na O2 2.445(5) 2_465
Na O6 2.526(4) 1_445
Na O10 2.527(4) .
O1 C5 1.269(8) .
O2 C5 1.219(8) .
O2 Na 2.446(5) 2_564
O3 C3 1.257(7) .
O4 C6 1.233(8) .
O4 Na 2.442(6) 2_565
O5 C2 1.280(7) .
O6 C3 1.230(7) .
O6 Na 2.526(4) 1_665
O7 C4 1.276(7) .
O8 C4 1.217(7) .
O8 Na 2.422(5) 1_655
O9 C1 1.264(7) .
O10 C1 1.242(7) .
O11 C6 1.264(8) .
O12 C2 1.224(7) .
O12 Na 2.394(5) 1_565
C1 H1 0.9300 .
C2 H2 0.9300 .
C3 H3 0.9300 .
C4 H4 0.9300 .
C5 H5 0.9300 .
C6 H6 0.9300 .
N2 C7 1.474(8) .
N2 H2A 0.8900 .
N2 H2B 0.8900 .
N2 H2C 0.8900 .
C7 C8 1.483(11) .
C7 H7A 0.9700 .
C7 H7B 0.9700 .
C8 H8A 0.9600 .
C8 H8B 0.9600 .
C8 H8C 0.9600 .
N1 C9 1.469(9) .
N1 H1A 0.8900 .
N1 H1B 0.8900 .
N1 H1C 0.8900 .
C10 C9 1.475(11) .
C10 H10A 0.9600 .
C10 H10B 0.9600 .
C10 H10C 0.9600 .
C9 H9A 0.9700 .
C9 H9B 0.9700 .

loop_
_geom_hbond_atom_site_label_D
_geom_hbond_atom_site_label_H
_geom_hbond_atom_site_label_A
_geom_hbond_distance_DH
_geom_hbond_distance_HA
_geom_hbond_distance_DA
_geom_hbond_angle_DHA
_geom_hbond_site_symmetry_A
C2 H2 O11 0.93 2.48 2.899(7) 107.7 .
C4 H4 O1 0.93 2.56 2.993(7) 108.9 .
N2 H2A O4 0.89 2.00 2.858(7) 160.7 2_564
N2 H2B O6 0.89 1.97 2.848(7) 171.1 2_464
N2 H2C O5 0.89 2.12 3.009(7) 174.2 1_545
N2 H2C O12 0.89 2.50 3.118(7) 127.2 1_545
C7 H7B O12 0.97 2.53 3.052(8) 113.4 1_545
N1 H1A O2 0.89 2.09 2.941(7) 159.5 2_465
N1 H1B O7 0.89 2.20 3.023(6) 152.7 .
N1 H1B O8 0.89 2.34 3.132(7) 148.8 .
N1 H1C O10 0.89 1.99 2.850(7) 163.2 2_565
C9 H9B O9 0.97 2.51 3.199(8) 128.3 2_565
